data_7026203
loop_
_publ_author_name
'Sahin, Musa'
'Koca, At\?if'
'Ozdemir, Nam\?ik'
'Din\,cer, Muharrem'
'B\"uy\"ukg\"ung\"or, Orhan'
'Bal-Demirci, T\"ulay'
'Ulk\"useven, Bahri'

_publ_section_title
;
 Synthesis, X-ray crystal structures, thermal and electrochemical
 properties of thiosemicarbazidatodioxouranium(VI) complexes.
;
_journal_issue 42
_journal_name_full 'Dalton transactions (Cambridge, England : 2003)'
_journal_page_first 10228
_journal_page_last 10237
_journal_paper_doi 10.1039/c0dt00265h
_journal_volume 39
_journal_year 2010
_chemical_formula_moiety 'C27 H35 Cl2 N3 O5 S U'
_chemical_formula_sum 'C27 H35 Cl2 N3 O5 S U'
_chemical_formula_weight 822.57
_chemical_name_systematic
;
?
;
_space_group_IT_number 14
_symmetry_cell_setting monoclinic
_symmetry_Int_Tables_number 14
_symmetry_space_group_name_Hall '-P 2ybc'
_symmetry_space_group_name_H-M 'P 1 21/c 1'
_atom_sites_solution_hydrogens geom
_atom_sites_solution_primary direct
_atom_sites_solution_secondary difmap
_audit_creation_method SHELXL-97
_cell_angle_alpha 90.00
_cell_angle_beta 109.180(3)
_cell_angle_gamma 90.00
_cell_formula_units_Z 4
_cell_length_a 17.2723(6)
_cell_length_b 8.8205(2)
_cell_length_c 21.5224(7)
_cell_measurement_reflns_used 52393
_cell_measurement_temperature 296
_cell_measurement_theta_max 27.31
_cell_measurement_theta_min 1.25
_cell_volume 3096.93(17)
_computing_cell_refinement X-AREA
_computing_data_collection 'X-AREA (Stoe & Cie, 2002)'
_computing_data_reduction X-RED32
_computing_molecular_graphics 'Ortep-3 for Windows (Farrugia, 1997)'
_computing_publication_material 'WinGX (Farrugia, 1999) and PLATON (Spek, 2003)'
_computing_structure_refinement 'SHELXL-97 (Sheldrick, 1997)'
_computing_structure_solution 'SHELXS-97 (Sheldrick, 1997)'
_diffrn_ambient_temperature 296
_diffrn_detector_area_resol_mean 6.67
_diffrn_measured_fraction_theta_full 0.999
_diffrn_measured_fraction_theta_max 0.999
_diffrn_measurement_device_type 'STOE IPDS 2'
_diffrn_measurement_method 'w scans'
_diffrn_radiation_monochromator 'plane graphite'
_diffrn_radiation_source 'sealed X-ray tube, 12 x 0.4 mm long-fine focus'
_diffrn_radiation_type MoK\a
_diffrn_radiation_wavelength 0.71073
_diffrn_reflns_av_R_equivalents 0.0677
_diffrn_reflns_av_sigmaI/netI 0.0322
_diffrn_reflns_limit_h_max 21
_diffrn_reflns_limit_h_min -21
_diffrn_reflns_limit_k_max 11
_diffrn_reflns_limit_k_min -11
_diffrn_reflns_limit_l_max 27
_diffrn_reflns_limit_l_min -27
_diffrn_reflns_number 42498
_diffrn_reflns_theta_full 26.75
_diffrn_reflns_theta_max 26.75
_diffrn_reflns_theta_min 1.25
_diffrn_standards_decay_% 0
_diffrn_standards_interval_count 0
_diffrn_standards_number 0
_exptl_absorpt_coefficient_mu 5.521
_exptl_absorpt_correction_T_max 0.4681
_exptl_absorpt_correction_T_min 0.1036
_exptl_absorpt_correction_type integration
_exptl_absorpt_process_details 'X-RED32 (Stoe & Cie, 2002)'
_exptl_crystal_colour red
_exptl_crystal_density_diffrn 1.764
_exptl_crystal_density_method 'not measured'
_exptl_crystal_description prism
_exptl_crystal_F_000 1600
_exptl_crystal_size_max 0.44
_exptl_crystal_size_mid 0.26
_exptl_crystal_size_min 0.09
_refine_diff_density_max 1.088
_refine_diff_density_min -0.926
_refine_diff_density_rms 0.083
_refine_ls_extinction_method none
_refine_ls_goodness_of_fit_ref 1.053
_refine_ls_hydrogen_treatment constr
_refine_ls_matrix_type full
_refine_ls_number_parameters 352
_refine_ls_number_reflns 6581
_refine_ls_number_restraints 91
_refine_ls_restrained_S_all 1.074
_refine_ls_R_factor_all 0.0412
_refine_ls_R_factor_gt 0.0320
_refine_ls_shift/su_max 0.003
_refine_ls_shift/su_mean 0.000
_refine_ls_structure_factor_coef Fsqd
_refine_ls_weighting_details 'calc w=1/[\s^2^(Fo^2^)+(0.0359P)^2^+2.8860P] where P=(Fo^2^+2Fc^2^)/3'
_refine_ls_weighting_scheme calc
_refine_ls_wR_factor_gt 0.0771
_refine_ls_wR_factor_ref 0.0807
_reflns_number_gt 5574
_reflns_number_total 6581
_reflns_threshold_expression I>2\s(I)
_cod_data_source_file c0dt00265h.txt
_cod_data_source_block muh74
_cod_original_cell_volume 3096.93(16)
_cod_original_sg_symbol_H-M 'P 21/c'
_cod_database_code 7026203

loop_
_symmetry_equiv_pos_as_xyz
'x, y, z'
'-x, y+1/2, -z+1/2'
'-x, -y, -z'
'x, -y-1/2, z-1/2'

loop_
_atom_site_label
_atom_site_type_symbol
_atom_site_fract_x
_atom_site_fract_y
_atom_site_fract_z
_atom_site_U_iso_or_equiv
_atom_site_adp_type
_atom_site_occupancy
_atom_site_symmetry_multiplicity
_atom_site_calc_flag
_atom_site_refinement_flags
U1 U 0.358464(10) 0.439945(18) 0.528506(8) 0.05141(7) Uani 1 1 d .
Cl1 Cl 0.22332(11) 0.83712(18) 0.38042(9) 0.0940(5) Uani 1 1 d .
Cl2 Cl 0.00455(15) 0.4760(3) 0.20976(10) 0.1239(8) Uani 1 1 d .
S1 S 0.14642(11) 0.0155(2) 0.51059(12) 0.0994(6) Uani 1 1 d U
O1 O 0.4902(2) 0.3610(4) 0.57550(14) 0.0598(8) Uani 1 1 d .
O2 O 0.2478(2) 0.5760(4) 0.46909(18) 0.0647(9) Uani 1 1 d .
O3 O 0.36612(19) 0.3635(4) 0.45542(15) 0.0582(8) Uani 1 1 d .
O4 O 0.3507(2) 0.5217(4) 0.60074(17) 0.0670(9) Uani 1 1 d .
O5 O 0.4273(2) 0.6624(3) 0.51015(15) 0.0574(7) Uani 1 1 d U
H5O H 0.4548 0.6589 0.4855 0.086 Uiso 1 1 calc R
N1 N 0.3626(3) 0.1950(4) 0.5924(2) 0.0603(9) Uani 1 1 d .
N2 N 0.2953(3) 0.0965(5) 0.5791(2) 0.0716(12) Uani 1 1 d .
N3 N 0.2292(3) 0.2683(5) 0.4942(2) 0.0629(10) Uani 1 1 d .
C1 C 0.5314(3) 0.3276(5) 0.6383(2) 0.0567(11) Uani 1 1 d .
C2 C 0.6100(3) 0.3839(6) 0.6682(2) 0.0665(13) Uani 1 1 d .
H2 H 0.6330 0.4480 0.6447 0.080 Uiso 1 1 calc R
C3 C 0.6540(4) 0.3463(7) 0.7320(3) 0.0769(15) Uani 1 1 d .
H3 H 0.7061 0.3868 0.7513 0.092 Uiso 1 1 calc R
C4 C 0.6222(4) 0.2491(7) 0.7679(3) 0.0797(16) Uani 1 1 d .
H4 H 0.6525 0.2239 0.8110 0.096 Uiso 1 1 calc R
C5 C 0.5455(4) 0.1909(6) 0.7392(2) 0.0734(14) Uani 1 1 d .
H5 H 0.5244 0.1240 0.7629 0.088 Uiso 1 1 calc R
C6 C 0.4975(3) 0.2298(5) 0.6743(2) 0.0596(11) Uani 1 1 d .
C7 C 0.4192(3) 0.1592(6) 0.6468(2) 0.0662(13) Uani 1 1 d .
H7 H 0.4077 0.0791 0.6705 0.079 Uiso 1 1 calc R
C8 C 0.2329(4) 0.1334(6) 0.5306(3) 0.0700(13) Uani 1 1 d U
C9 C 0.1721(3) 0.2814(6) 0.4382(3) 0.0716(14) Uani 1 1 d .
H9 H 0.1367 0.1993 0.4251 0.086 Uiso 1 1 calc R
C10 C 0.1566(3) 0.4078(6) 0.3936(3) 0.0674(13) Uani 1 1 d .
C11 C 0.0979(4) 0.3868(7) 0.3309(3) 0.0822(16) Uani 1 1 d .
H11 H 0.0716 0.2936 0.3200 0.099 Uiso 1 1 calc R
C12 C 0.0793(4) 0.5005(8) 0.2865(3) 0.0846(17) Uani 1 1 d .
C13 C 0.1186(4) 0.6390(7) 0.3011(3) 0.0800(16) Uani 1 1 d .
H13 H 0.1067 0.7152 0.2695 0.096 Uiso 1 1 calc R
C14 C 0.1751(3) 0.6647(6) 0.3620(3) 0.0687(13) Uani 1 1 d .
C15 C 0.1960(3) 0.5499(6) 0.4110(3) 0.0621(12) Uani 1 1 d .
C16 C 0.1888(5) -0.1490(9) 0.5613(6) 0.158(3) Uani 1 1 d DU
H16A H 0.2259 -0.1996 0.5427 0.190 Uiso 1 1 calc R
H16B H 0.2212 -0.1132 0.6047 0.190 Uiso 1 1 calc R
C17 C 0.1326(6) -0.2577(11) 0.5690(7) 0.170(3) Uani 1 1 d DU
H17A H 0.1634 -0.3313 0.6012 0.204 Uiso 1 1 calc R
H17B H 0.1104 -0.3110 0.5275 0.204 Uiso 1 1 calc R
C18 C 0.0650(6) -0.2096(13) 0.5885(6) 0.176(3) Uani 1 1 d U
H18A H 0.0379 -0.2967 0.5985 0.263 Uiso 1 1 calc R
H18B H 0.0271 -0.1534 0.5533 0.263 Uiso 1 1 calc R
H18C H 0.0845 -0.1463 0.6268 0.263 Uiso 1 1 calc R
C19 C 0.4203(3) 0.8192(6) 0.5289(2) 0.0624(9) Uani 1 1 d U
H19A H 0.3856 0.8234 0.5564 0.075 Uiso 1 1 calc R
H19B H 0.3943 0.8787 0.4897 0.075 Uiso 1 1 calc R
C20 C 0.5025(3) 0.8870(6) 0.5656(2) 0.0594(9) Uani 1 1 d U
H20A H 0.4954 0.9951 0.5700 0.071 Uiso 1 1 calc R
H20B H 0.5381 0.8738 0.5393 0.071 Uiso 1 1 calc R
C21 C 0.5454(3) 0.8224(6) 0.6333(2) 0.0659(10) Uani 1 1 d U
H21A H 0.5139 0.8472 0.6619 0.079 Uiso 1 1 calc R
H21B H 0.5473 0.7128 0.6303 0.079 Uiso 1 1 calc R
C22 C 0.6314(4) 0.8825(7) 0.6633(3) 0.0729(11) Uani 1 1 d U
H22A H 0.6289 0.9923 0.6644 0.087 Uiso 1 1 calc R
H22B H 0.6626 0.8553 0.6349 0.087 Uiso 1 1 calc R
C23 C 0.6770(4) 0.8261(8) 0.7321(3) 0.0875(13) Uani 1 1 d U
H23A H 0.6765 0.7161 0.7323 0.105 Uiso 1 1 calc R
H23B H 0.6490 0.8609 0.7619 0.105 Uiso 1 1 calc R
C24 C 0.7652(4) 0.8812(9) 0.7567(3) 0.0981(15) Uani 1 1 d U
H24A H 0.7916 0.8496 0.7254 0.118 Uiso 1 1 calc R
H24B H 0.7646 0.9912 0.7570 0.118 Uiso 1 1 calc R
C25 C 0.8163(5) 0.8283(10) 0.8233(4) 0.1109(17) Uani 1 1 d U
H25A H 0.8163 0.7183 0.8240 0.133 Uiso 1 1 calc R
H25B H 0.7919 0.8633 0.8554 0.133 Uiso 1 1 calc R
C26 C 0.9037(5) 0.8838(11) 0.8431(4) 0.1183(19) Uani 1 1 d U
H26A H 0.9287 0.8445 0.8120 0.142 Uiso 1 1 calc R
H26B H 0.9033 0.9935 0.8398 0.142 Uiso 1 1 calc R
C27 C 0.9549(6) 0.8404(13) 0.9097(4) 0.148(3) Uani 1 1 d U
H27A H 0.9553 0.7320 0.9138 0.177 Uiso 1 1 calc R
H27B H 0.9331 0.8848 0.9412 0.177 Uiso 1 1 calc R
H27C H 1.0099 0.8761 0.9178 0.177 Uiso 1 1 calc R

loop_
_atom_site_aniso_label
_atom_site_aniso_U_11
_atom_site_aniso_U_22
_atom_site_aniso_U_33
_atom_site_aniso_U_23
_atom_site_aniso_U_13
_atom_site_aniso_U_12
U1 0.05787(11) 0.04635(10) 0.05538(10) -0.00077(7) 0.02588(7) -0.00145(8)
Cl1 0.0999(11) 0.0636(8) 0.1046(11) 0.0116(8) 0.0147(9) -0.0084(8)
Cl2 0.1278(17) 0.1059(14) 0.1003(12) -0.0045(11) -0.0139(12) -0.0113(12)
S1 0.0776(10) 0.0739(10) 0.1514(17) 0.0183(11) 0.0441(11) -0.0148(8)
O1 0.0633(19) 0.066(2) 0.0522(16) 0.0098(14) 0.0222(14) 0.0033(16)
O2 0.060(2) 0.0531(19) 0.078(2) -0.0019(16) 0.0187(17) 0.0014(15)
O3 0.0584(18) 0.0589(19) 0.0599(17) -0.0008(14) 0.0228(15) -0.0020(15)
O4 0.081(2) 0.061(2) 0.069(2) -0.0017(16) 0.0369(18) -0.0021(18)
O5 0.0656(18) 0.0482(15) 0.0645(16) -0.0019(13) 0.0295(14) -0.0087(14)
N1 0.068(2) 0.049(2) 0.073(2) 0.0043(19) 0.036(2) -0.0001(19)
N2 0.072(3) 0.057(2) 0.093(3) 0.009(2) 0.038(3) -0.002(2)
N3 0.062(2) 0.054(2) 0.079(3) 0.002(2) 0.032(2) -0.0009(19)
C1 0.069(3) 0.053(2) 0.052(2) 0.002(2) 0.025(2) 0.010(2)
C2 0.073(3) 0.065(3) 0.062(3) 0.011(2) 0.022(2) 0.003(3)
C3 0.079(4) 0.081(4) 0.063(3) 0.005(3) 0.013(3) 0.005(3)
C4 0.099(4) 0.082(4) 0.054(3) 0.009(3) 0.020(3) 0.006(3)
C5 0.105(4) 0.063(3) 0.060(3) 0.011(2) 0.038(3) 0.011(3)
C6 0.078(3) 0.052(3) 0.056(2) 0.005(2) 0.032(2) 0.006(2)
C7 0.087(4) 0.053(3) 0.071(3) 0.010(2) 0.043(3) 0.006(3)
C8 0.076(3) 0.055(3) 0.093(4) 0.000(3) 0.047(3) -0.004(2)
C9 0.068(3) 0.060(3) 0.090(4) -0.003(3) 0.031(3) -0.009(3)
C10 0.057(3) 0.063(3) 0.080(3) 0.002(3) 0.020(3) -0.002(2)
C11 0.075(4) 0.067(3) 0.098(4) -0.005(3) 0.020(3) -0.010(3)
C12 0.080(4) 0.079(4) 0.081(4) -0.004(3) 0.008(3) 0.001(3)
C13 0.081(4) 0.070(4) 0.083(4) 0.007(3) 0.019(3) 0.007(3)
C14 0.061(3) 0.061(3) 0.082(3) 0.000(3) 0.022(3) 0.000(2)
C15 0.052(2) 0.061(3) 0.077(3) -0.001(2) 0.025(2) 0.004(2)
C16 0.120(5) 0.094(4) 0.293(8) 0.085(5) 0.113(5) 0.026(3)
C17 0.129(5) 0.118(4) 0.298(8) 0.092(5) 0.118(5) 0.026(4)
C18 0.136(6) 0.145(6) 0.288(9) 0.094(6) 0.127(6) 0.035(5)
C19 0.068(2) 0.0515(19) 0.071(2) -0.0001(18) 0.0264(17) 0.0007(18)
C20 0.069(2) 0.0469(18) 0.066(2) -0.0005(17) 0.0280(16) -0.0024(17)
C21 0.076(2) 0.057(2) 0.068(2) 0.0006(19) 0.0268(17) -0.0019(19)
C22 0.080(2) 0.065(2) 0.073(2) -0.004(2) 0.0240(18) -0.004(2)
C23 0.091(2) 0.082(3) 0.082(2) 0.001(2) 0.018(2) -0.004(2)
C24 0.093(3) 0.102(3) 0.091(3) 0.003(3) 0.019(2) -0.003(3)
C25 0.099(3) 0.115(3) 0.104(3) 0.007(3) 0.014(2) -0.002(3)
C26 0.099(3) 0.123(4) 0.117(4) 0.004(3) 0.014(3) -0.005(3)
C27 0.122(5) 0.151(6) 0.137(5) 0.015(5) -0.003(4) -0.013(5)

loop_
_atom_type_symbol
_atom_type_description
_atom_type_scat_dispersion_real
_atom_type_scat_dispersion_imag
_atom_type_scat_source
C C 0.0033 0.0016 'International Tables Vol C Tables 4.2.6.8 and 6.1.1.4'
H H 0.0000 0.0000 'International Tables Vol C Tables 4.2.6.8 and 6.1.1.4'
Cl Cl 0.1484 0.1585 'International Tables Vol C Tables 4.2.6.8 and 6.1.1.4'
N N 0.0061 0.0033 'International Tables Vol C Tables 4.2.6.8 and 6.1.1.4'
O O 0.0106 0.0060 'International Tables Vol C Tables 4.2.6.8 and 6.1.1.4'
S S 0.1246 0.1234 'International Tables Vol C Tables 4.2.6.8 and 6.1.1.4'
U U -9.6767 9.6646 'International Tables Vol C Tables 4.2.6.8 and 6.1.1.4'

loop_
_geom_angle_atom_site_label_1
_geom_angle_atom_site_label_2
_geom_angle_atom_site_label_3
_geom_angle
O3 U1 O4 178.36(15)
O3 U1 O2 89.74(14)
O4 U1 O2 89.21(16)
O3 U1 O1 85.54(13)
O4 U1 O1 95.07(15)
O2 U1 O1 161.70(13)
O3 U1 O5 88.80(13)
O4 U1 O5 89.79(14)
O2 U1 O5 81.10(12)
O1 U1 O5 81.13(12)
O3 U1 N1 99.24(14)
O4 U1 N1 82.40(15)
O2 U1 N1 128.52(13)
O1 U1 N1 69.75(12)
O5 U1 N1 148.92(12)
O3 U1 N3 80.32(14)
O4 U1 N3 100.50(16)
O2 U1 N3 70.16(13)
O1 U1 N3 126.09(13)
O5 U1 N3 149.16(12)
N1 U1 N3 61.85(14)
C8 S1 C16 100.6(4)
C1 O1 U1 129.8(3)
C15 O2 U1 129.6(3)
C19 O5 U1 129.9(3)
C19 O5 H5O 109.5
U1 O5 H5O 120.0
C7 N1 N2 111.3(4)
C7 N1 U1 125.0(3)
N2 N1 U1 122.7(3)
C8 N2 N1 115.6(4)
C9 N3 C8 118.4(5)
C9 N3 U1 122.5(3)
C8 N3 U1 117.1(3)
O1 C1 C2 120.3(4)
O1 C1 C6 120.7(5)
C2 C1 C6 118.9(4)
C3 C2 C1 120.8(5)
C3 C2 H2 119.6
C1 C2 H2 119.6
C2 C3 C4 121.1(6)
C2 C3 H3 119.4
C4 C3 H3 119.4
C5 C4 C3 119.0(5)
C5 C4 H4 120.5
C3 C4 H4 120.5
C4 C5 C6 121.6(5)
C4 C5 H5 119.2
C6 C5 H5 119.2
C1 C6 C5 118.5(5)
C1 C6 C7 123.1(4)
C5 C6 C7 118.2(5)
N1 C7 C6 126.9(5)
N1 C7 H7 116.6
C6 C7 H7 116.6
N2 C8 N3 122.8(5)
N2 C8 S1 118.3(4)
N3 C8 S1 118.9(4)
N3 C9 C10 127.7(5)
N3 C9 H9 116.1
C10 C9 H9 116.1
C11 C10 C15 120.1(5)
C11 C10 C9 117.0(5)
C15 C10 C9 122.8(5)
C12 C11 C10 120.6(6)
C12 C11 H11 119.7
C10 C11 H11 119.7
C11 C12 C13 120.7(6)
C11 C12 Cl2 120.6(5)
C13 C12 Cl2 118.7(5)
C14 C13 C12 120.4(6)
C14 C13 H13 119.8
C12 C13 H13 119.8
C13 C14 C15 121.3(5)
C13 C14 Cl1 120.4(4)
C15 C14 Cl1 118.3(4)
O2 C15 C10 122.1(5)
O2 C15 C14 121.1(5)
C10 C15 C14 116.9(5)
C17 C16 S1 117.1(7)
C17 C16 H16A 108.0
S1 C16 H16A 108.0
C17 C16 H16B 108.0
S1 C16 H16B 108.0
H16A C16 H16B 107.3
C16 C17 C18 119.5(10)
C16 C17 H17A 107.5
C18 C17 H17A 107.5
C16 C17 H17B 107.5
C18 C17 H17B 107.5
H17A C17 H17B 107.0
C17 C18 H18A 109.5
C17 C18 H18B 109.5
H18A C18 H18B 109.5
C17 C18 H18C 109.5
H18A C18 H18C 109.5
H18B C18 H18C 109.5
O5 C19 C20 111.9(4)
O5 C19 H19A 109.2
C20 C19 H19A 109.2
O5 C19 H19B 109.2
C20 C19 H19B 109.2
H19A C19 H19B 107.9
C19 C20 C21 115.8(4)
C19 C20 H20A 108.3
C21 C20 H20A 108.3
C19 C20 H20B 108.3
C21 C20 H20B 108.3
H20A C20 H20B 107.4
C22 C21 C20 112.4(4)
C22 C21 H21A 109.1
C20 C21 H21A 109.1
C22 C21 H21B 109.1
C20 C21 H21B 109.1
H21A C21 H21B 107.9
C21 C22 C23 115.2(5)
C21 C22 H22A 108.5
C23 C22 H22A 108.5
C21 C22 H22B 108.5
C23 C22 H22B 108.5
H22A C22 H22B 107.5
C22 C23 C24 112.1(6)
C22 C23 H23A 109.2
C24 C23 H23A 109.2
C22 C23 H23B 109.2
C24 C23 H23B 109.2
H23A C23 H23B 107.9
C25 C24 C23 116.4(6)
C25 C24 H24A 108.2
C23 C24 H24A 108.2
C25 C24 H24B 108.2
C23 C24 H24B 108.2
H24A C24 H24B 107.3
C24 C25 C26 113.1(7)
C24 C25 H25A 109.0
C26 C25 H25A 109.0
C24 C25 H25B 109.0
C26 C25 H25B 109.0
H25A C25 H25B 107.8
C27 C26 C25 114.6(8)
C27 C26 H26A 108.6
C25 C26 H26A 108.6
C27 C26 H26B 108.6
C25 C26 H26B 108.6
H26A C26 H26B 107.6
C26 C27 H27A 109.5
C26 C27 H27B 109.5
H27A C27 H27B 109.5
C26 C27 H27C 109.5
H27A C27 H27C 109.5
H27B C27 H27C 109.5

loop_
_geom_bond_atom_site_label_1
_geom_bond_atom_site_label_2
_geom_bond_distance
U1 O3 1.756(3)
U1 O4 1.759(3)
U1 O2 2.263(3)
U1 O1 2.274(3)
U1 O5 2.394(3)
U1 N1 2.549(4)
U1 N3 2.596(4)
Cl1 C14 1.716(6)
Cl2 C12 1.743(6)
S1 C8 1.753(6)
S1 C16 1.819(8)
O1 C1 1.337(5)
O2 C15 1.297(6)
O5 C19 1.457(6)
O5 H5O 0.8200
N1 C7 1.294(6)
N1 N2 1.403(6)
N2 C8 1.272(7)
N3 C9 1.287(7)
N3 C8 1.415(7)
C1 C2 1.388(7)
C1 C6 1.410(7)
C2 C3 1.374(7)
C2 H2 0.9300
C3 C4 1.384(8)
C3 H3 0.9300
C4 C5 1.364(8)
C4 H4 0.9300
C5 C6 1.411(7)
C5 H5 0.9300
C6 C7 1.429(8)
C7 H7 0.9300
C9 C10 1.438(8)
C9 H9 0.9300
C10 C11 1.409(8)
C10 C15 1.417(7)
C11 C12 1.350(9)
C11 H11 0.9300
C12 C13 1.383(9)
C13 C14 1.371(8)
C13 H13 0.9300
C14 C15 1.420(7)
C16 C17 1.413(8)
C16 H16A 0.9700
C16 H16B 0.9700
C17 C18 1.429(12)
C17 H17A 0.9700
C17 H17B 0.9700
C18 H18A 0.9600
C18 H18B 0.9600
C18 H18C 0.9600
C19 C20 1.504(7)
C19 H19A 0.9700
C19 H19B 0.9700
C20 C21 1.512(7)
C20 H20A 0.9700
C20 H20B 0.9700
C21 C22 1.508(8)
C21 H21A 0.9700
C21 H21B 0.9700
C22 C23 1.516(8)
C22 H22A 0.9700
C22 H22B 0.9700
C23 C24 1.518(9)
C23 H23A 0.9700
C23 H23B 0.9700
C24 C25 1.490(9)
C24 H24A 0.9700
C24 H24B 0.9700
C25 C26 1.510(11)
C25 H25A 0.9700
C25 H25B 0.9700
C26 C27 1.467(10)
C26 H26A 0.9700
C26 H26B 0.9700
C27 H27A 0.9600
C27 H27B 0.9600
C27 H27C 0.9600

loop_
_geom_hbond_atom_site_label_D
_geom_hbond_atom_site_label_H
_geom_hbond_atom_site_label_A
_geom_hbond_distance_DH
_geom_hbond_distance_HA
_geom_hbond_distance_DA
_geom_hbond_angle_DHA
_geom_hbond_site_symmetry_A
C9 H9 S1 0.93 2.42 2.929(6) 114.6 .
C16 H16B N2 0.97 2.41 2.785(9) 102.2 .
O5 H5O O1 0.82 1.87 2.683(4) 174.6 3_666

loop_
_geom_torsion_atom_site_label_1
_geom_torsion_atom_site_label_2
_geom_torsion_atom_site_label_3
_geom_torsion_atom_site_label_4
_geom_torsion
O3 U1 O1 C1 -155.8(4)
O4 U1 O1 C1 25.7(4)
O2 U1 O1 C1 128.7(4)
O5 U1 O1 C1 114.7(4)
N1 U1 O1 C1 -54.2(4)
N3 U1 O1 C1 -81.2(4)
O3 U1 O2 C15 25.0(4)
O4 U1 O2 C15 -156.2(4)
O1 U1 O2 C15 99.9(5)
O5 U1 O2 C15 113.9(4)
N1 U1 O2 C15 -76.6(5)
N3 U1 O2 C15 -54.8(4)
O3 U1 O5 C19 149.9(4)
O4 U1 O5 C19 -29.3(4)
O2 U1 O5 C19 60.0(4)
O1 U1 O5 C19 -124.4(4)
N1 U1 O5 C19 -104.1(4)
N3 U1 O5 C19 81.2(4)
O3 U1 N1 C7 117.1(4)
O4 U1 N1 C7 -62.9(4)
O2 U1 N1 C7 -145.8(4)
O1 U1 N1 C7 35.4(4)
O5 U1 N1 C7 13.9(5)
N3 U1 N1 C7 -169.2(4)
O3 U1 N1 N2 -75.7(4)
O4 U1 N1 N2 104.3(4)
O2 U1 N1 N2 21.4(4)
O1 U1 N1 N2 -157.4(4)
O5 U1 N1 N2 -178.9(3)
N3 U1 N1 N2 -1.9(3)
C7 N1 N2 C8 172.2(5)
U1 N1 N2 C8 3.4(6)
O3 U1 N3 C9 -56.9(4)
O4 U1 N3 C9 121.6(4)
O2 U1 N3 C9 36.3(4)
O1 U1 N3 C9 -134.1(4)
O5 U1 N3 C9 14.0(5)
N1 U1 N3 C9 -163.0(5)
O3 U1 N3 C8 106.4(4)
O4 U1 N3 C8 -75.1(4)
O2 U1 N3 C8 -160.4(4)
O1 U1 N3 C8 29.2(4)
O5 U1 N3 C8 177.3(3)
N1 U1 N3 C8 0.4(3)
U1 O1 C1 C2 -133.4(4)
U1 O1 C1 C6 49.3(6)
O1 C1 C2 C3 -177.8(5)
C6 C1 C2 C3 -0.5(8)
C1 C2 C3 C4 1.2(9)
C2 C3 C4 C5 -0.3(9)
C3 C4 C5 C6 -1.3(9)
O1 C1 C6 C5 176.3(4)
C2 C1 C6 C5 -1.0(7)
O1 C1 C6 C7 1.0(7)
C2 C1 C6 C7 -176.3(5)
C4 C5 C6 C1 2.0(8)
C4 C5 C6 C7 177.5(5)
N2 N1 C7 C6 177.1(5)
U1 N1 C7 C6 -14.4(7)
C1 C6 C7 N1 -14.8(8)
C5 C6 C7 N1 169.9(5)
N1 N2 C8 N3 -3.1(8)
N1 N2 C8 S1 179.7(4)
C9 N3 C8 N2 165.4(5)
U1 N3 C8 N2 1.4(7)
C9 N3 C8 S1 -17.4(7)
U1 N3 C8 S1 178.6(2)
C16 S1 C8 N2 -11.3(6)
C16 S1 C8 N3 171.3(5)
C8 N3 C9 C10 179.5(5)
U1 N3 C9 C10 -17.4(8)
N3 C9 C10 C11 170.9(6)
N3 C9 C10 C15 -10.7(9)
C15 C10 C11 C12 0.9(10)
C9 C10 C11 C12 179.4(6)
C10 C11 C12 C13 1.2(11)
C10 C11 C12 Cl2 -178.1(5)
C11 C12 C13 C14 -2.3(10)
Cl2 C12 C13 C14 177.1(5)
C12 C13 C14 C15 1.2(9)
C12 C13 C14 Cl1 -179.5(5)
U1 O2 C15 C10 50.5(7)
U1 O2 C15 C14 -130.6(4)
C11 C10 C15 O2 177.0(5)
C9 C10 C15 O2 -1.4(8)
C11 C10 C15 C14 -1.9(8)
C9 C10 C15 C14 179.7(5)
C13 C14 C15 O2 -178.1(5)
Cl1 C14 C15 O2 2.6(7)
C13 C14 C15 C10 0.8(8)
Cl1 C14 C15 C10 -178.5(4)
C8 S1 C16 C17 167.1(10)
S1 C16 C17 C18 -50.6(16)
U1 O5 C19 C20 127.6(4)
O5 C19 C20 C21 -68.1(5)
C19 C20 C21 C22 173.0(5)
C20 C21 C22 C23 178.2(5)
C21 C22 C23 C24 175.4(6)
C22 C23 C24 C25 -178.3(7)
C23 C24 C25 C26 178.0(7)
C24 C25 C26 C27 177.0(8)
